data_1548154
loop_
_publ_author_name
'Duan, Ranlong'
'Hu, Chenyang'
'Li, Xiang'
'Pang, Xuan'
'Sun, Zhiqiang'
'Chen, Xuesi'
'Wang, Xianhong'

_publ_section_title
;
 Air-Stable Salen--Iron Complexes: Stereoselective Catalysts for Lactide
 and \e-Caprolactone Polymerization through in Situ Initiation
;
_journal_issue 23
_journal_name_full Macromolecules
_journal_page_first 9188
_journal_paper_doi 10.1021/acs.macromol.7b01766
_journal_volume 50
_journal_year 2017
_chemical_formula_sum 'C33.5 H49 Cl2 Fe N2 O2'
_chemical_formula_weight 638.49
_space_group_crystal_system triclinic
_space_group_IT_number 2
_space_group_name_Hall '-P 1'
_space_group_name_H-M_alt 'P -1'
_symmetry_space_group_name_Hall '-P 1'
_symmetry_space_group_name_H-M 'P -1'
_atom_sites_solution_hydrogens geom
_cell_angle_alpha 76.4840(10)
_cell_angle_beta 70.210(2)
_cell_angle_gamma 85.9680(10)
_cell_formula_units_Z 4
_cell_length_a 14.4160(11)
_cell_length_b 14.7963(12)
_cell_length_c 17.4260(13)
_cell_measurement_reflns_used 3108
_cell_measurement_temperature 192.(2)
_cell_measurement_theta_max 22.7838
_cell_measurement_theta_min 2.2692
_cell_volume 3400.5(5)
_computing_cell_refinement 'Bruker SMART'
_computing_data_collection 'Bruker SMART'
_computing_data_reduction 'Bruker SAINT'
_computing_molecular_graphics 'Bruker SHELXTL'
_computing_publication_material 'Bruker SHELXTL'
_computing_structure_refinement 'SHELXL-2014/7 (Sheldrick, 2014)'
_computing_structure_solution 'XT, VERSION 2014/5'
_diffrn_ambient_temperature 192.(2)
_diffrn_measured_fraction_theta_full 0.981
_diffrn_measured_fraction_theta_max 0.981
_diffrn_measurement_device_type 'Bruker APEX II'
_diffrn_measurement_method 'phi and omega scans'
_diffrn_radiation_monochromator MoK\a
_diffrn_radiation_wavelength 0.71073
_diffrn_reflns_av_R_equivalents 0.0330
_diffrn_reflns_av_unetI/netI 0.0821
_diffrn_reflns_limit_h_max 17
_diffrn_reflns_limit_h_min -11
_diffrn_reflns_limit_k_max 17
_diffrn_reflns_limit_k_min -17
_diffrn_reflns_limit_l_max 20
_diffrn_reflns_limit_l_min -18
_diffrn_reflns_number 17635
_diffrn_reflns_theta_full 25.00
_diffrn_reflns_theta_max 25.00
_diffrn_reflns_theta_min 1.42
_exptl_absorpt_coefficient_mu 0.631
_exptl_absorpt_correction_T_max 0.91
_exptl_absorpt_correction_T_min 0.88
_exptl_absorpt_correction_type multi-scan
_exptl_absorpt_process_details sadbas
_exptl_crystal_colour red
_exptl_crystal_density_diffrn 1.247
_exptl_crystal_density_method 'not measured'
_exptl_crystal_description block
_exptl_crystal_F_000 1360
_exptl_crystal_size_max 0.200
_exptl_crystal_size_mid 0.190
_exptl_crystal_size_min 0.150
_refine_diff_density_max 0.494
_refine_diff_density_min -0.572
_refine_ls_extinction_method none
_refine_ls_goodness_of_fit_ref 1.037
_refine_ls_hydrogen_treatment constr
_refine_ls_matrix_type full
_refine_ls_number_parameters 760
_refine_ls_number_reflns 11751
_refine_ls_number_restraints 6
_refine_ls_restrained_S_all 1.037
_refine_ls_R_factor_all 0.1003
_refine_ls_R_factor_gt 0.0639
_refine_ls_shift/su_max 0.001
_refine_ls_shift/su_mean 0.000
_refine_ls_structure_factor_coef Fsqd
_refine_ls_weighting_details 'w=1/[\s^2^(Fo^2^)+(0.0908P)^2^] where P=(Fo^2^+2Fc^2^)/3'
_refine_ls_weighting_scheme calc
_refine_ls_wR_factor_gt 0.1544
_refine_ls_wR_factor_ref 0.1782
_reflns_number_gt 8036
_reflns_number_total 11751
_reflns_threshold_expression 'I > 2\s(I)'
_cod_data_source_file ma7b01766_si_003.cif
_cod_data_source_block a136
_cod_depositor_comments
;
Adding full bibliography for 1548154--1548156.cif.

2019-07-17
Z value and formula fixed to values more according to usual
chemical conventions.                 miguel
;
_cod_original_formula_sum 'C67 H98 Cl4 Fe2 N4 O4'
_cod_original_formula_weight 1276.99
_cod_original_formula_moiety 'C67 H98 Cl4 Fe2 N4 O4'
_cod_original_formula_units_Z 2
_cod_database_code 1548154

loop_
_space_group_symop_operation_xyz
'x, y, z'
'-x, -y, -z'

loop_
_atom_site_type_symbol
_atom_site_label
_atom_site_fract_x
_atom_site_fract_y
_atom_site_fract_z
_atom_site_U_iso_or_equiv
_atom_site_adp_type
_atom_site_calc_flag
_atom_site_refinement_flags_adp
_atom_site_refinement_flags_occupancy
_atom_site_refinement_flags_posn
_atom_site_occupancy
_atom_site_disorder_assembly
_atom_site_disorder_group
Fe Fe1 0.48791(4) 0.62488(4) 0.32182(3) 0.02327(17) Uani d . . . 1.0 . .
Fe Fe2 0.81572(5) 0.88408(4) 0.65922(3) 0.02424(17) Uani d . . . 1.0 . .
Cl Cl1 0.40853(10) 0.75419(8) 0.28403(8) 0.0470(3) Uani d . . . 1.0 . .
Cl Cl2 0.71235(9) 0.77389(8) 0.66697(8) 0.0416(3) Uani d . . . 1.0 . .
O O1 0.5505(2) 0.67218(18) 0.38613(16) 0.0251(7) Uani d . . . 1.0 . .
O O2 0.6072(2) 0.59182(19) 0.24946(16) 0.0289(7) Uani d . . . 1.0 . .
O O3 0.9360(2) 0.82763(18) 0.60510(16) 0.0272(7) Uani d . . . 1.0 . .
O O4 0.8539(2) 0.8864(2) 0.75092(17) 0.0324(7) Uani d . . . 1.0 . .
N N1 0.4067(2) 0.5403(2) 0.43385(19) 0.0210(8) Uani d . . . 1.0 . .
N N2 0.4198(3) 0.5419(2) 0.2703(2) 0.0259(8) Uani d . . . 1.0 . .
N N3 0.8455(3) 0.9842(2) 0.5492(2) 0.0243(8) Uani d . . . 1.0 . .
N N4 0.7011(3) 0.9748(2) 0.7046(2) 0.0257(8) Uani d . . . 1.0 . .
C C1 0.3872(3) 0.5645(3) 0.5046(2) 0.0233(9) Uani d . . . 1.0 . .
H H1A 0.3437 0.5248 0.5524 0.028 Uiso calc U . R 1.0 . .
C C2 0.4242(3) 0.6449(3) 0.5188(2) 0.0227(9) Uani d . . . 1.0 . .
C C3 0.5078(3) 0.6950(3) 0.4587(2) 0.0237(9) Uani d . . . 1.0 . .
C C4 0.5473(3) 0.7669(3) 0.4801(2) 0.0221(9) Uani d . . . 1.0 . .
C C5 0.4995(3) 0.7846(3) 0.5575(2) 0.0242(10) Uani d . . . 1.0 . .
H H5A 0.5252 0.8333 0.5718 0.029 Uiso calc U . R 1.0 . .
C C6 0.4156(3) 0.7370(3) 0.6178(2) 0.0235(9) Uani d . . . 1.0 . .
C C7 0.3811(3) 0.6666(3) 0.5979(2) 0.0239(9) Uani d . . . 1.0 . .
H H7A 0.3266 0.6307 0.6381 0.029 Uiso calc U . R 1.0 . .
C C8 0.3678(3) 0.7668(3) 0.7017(2) 0.0264(10) Uani d . . . 1.0 . .
C C9 0.2781(3) 0.7055(3) 0.7580(3) 0.0328(11) Uani d . . . 1.0 . .
H H9A 0.2293 0.7104 0.7294 0.049 Uiso calc U . R 1.0 . .
H H9B 0.2488 0.7262 0.8105 0.049 Uiso calc U . R 1.0 . .
H H9C 0.2988 0.6407 0.7701 0.049 Uiso calc U . R 1.0 . .
C C10 0.3327(4) 0.8677(3) 0.6823(3) 0.0480(15) Uani d . . . 1.0 . .
H H10A 0.28 0.8699 0.6583 0.072 Uiso calc U . R 1.0 . .
H H10B 0.3881 0.9071 0.6422 0.072 Uiso calc U . R 1.0 . .
H H10C 0.3079 0.8904 0.7341 0.072 Uiso calc U . R 1.0 . .
C C11 0.4422(4) 0.7611(4) 0.7479(3) 0.0434(13) Uani d . . . 1.0 . .
H H11A 0.4704 0.6987 0.754 0.065 Uiso calc U . R 1.0 . .
H H11B 0.4088 0.774 0.8034 0.065 Uiso calc U . R 1.0 . .
H H11C 0.495 0.807 0.7159 0.065 Uiso calc U . R 1.0 . .
C C12 0.6394(3) 0.8224(3) 0.4179(2) 0.0245(10) Uani d . . . 1.0 . .
C C13 0.6681(4) 0.8969(3) 0.4543(3) 0.0346(11) Uani d . . . 1.0 . .
H H13A 0.6825 0.867 0.5054 0.052 Uiso calc U . R 1.0 . .
H H13B 0.6134 0.9402 0.4675 0.052 Uiso calc U . R 1.0 . .
H H13C 0.7267 0.9309 0.4132 0.052 Uiso calc U . R 1.0 . .
C C14 0.7289(3) 0.7589(3) 0.3965(3) 0.0369(12) Uani d . . . 1.0 . .
H H14A 0.743 0.7289 0.4477 0.055 Uiso calc U . R 1.0 . .
H H14B 0.7862 0.796 0.357 0.055 Uiso calc U . R 1.0 . .
H H14C 0.7145 0.7113 0.3712 0.055 Uiso calc U . R 1.0 . .
C C15 0.6184(4) 0.8718(3) 0.3387(3) 0.0404(12) Uani d . . . 1.0 . .
H H15A 0.5679 0.9191 0.3516 0.061 Uiso calc U . R 1.0 . .
H H15B 0.5948 0.8266 0.3163 0.061 Uiso calc U . R 1.0 . .
H H15C 0.679 0.9017 0.297 0.061 Uiso calc U . R 1.0 . .
C C16 0.4645(3) 0.5058(3) 0.2069(2) 0.0239(9) Uani d . . . 1.0 . .
H H16A 0.4251 0.4716 0.1893 0.029 Uiso calc U . R 1.0 . .
C C17 0.5684(3) 0.5123(3) 0.1604(2) 0.0243(9) Uani d . . . 1.0 . .
C C18 0.6015(3) 0.4726(3) 0.0903(2) 0.0261(10) Uani d . . . 1.0 . .
H H18A 0.5547 0.4437 0.0761 0.031 Uiso calc U . R 1.0 . .
C C19 0.6981(3) 0.4740(3) 0.0420(2) 0.0261(10) Uani d . . . 1.0 . .
C C20 0.7646(3) 0.5152(3) 0.0661(2) 0.0252(10) Uani d . . . 1.0 . .
H H20A 0.8324 0.5164 0.033 0.03 Uiso calc U . R 1.0 . .
C C21 0.7381(3) 0.5551(2) 0.1362(2) 0.0213(9) Uani d . . . 1.0 . .
C C22 0.6367(3) 0.5547(3) 0.1827(2) 0.0221(9) Uani d . . . 1.0 . .
C C23 0.8146(3) 0.5970(3) 0.1617(2) 0.0264(10) Uani d . . . 1.0 . .
C C24 0.8083(4) 0.5482(3) 0.2523(3) 0.0347(11) Uani d . . . 1.0 . .
H H24A 0.8198 0.4815 0.2559 0.052 Uiso calc U . R 1.0 . .
H H24B 0.7427 0.5576 0.2908 0.052 Uiso calc U . R 1.0 . .
H H24C 0.8583 0.5747 0.2674 0.052 Uiso calc U . R 1.0 . .
C C25 0.7952(4) 0.7020(3) 0.1568(3) 0.0377(12) Uani d . . . 1.0 . .
H H25A 0.7961 0.7327 0.1002 0.057 Uiso calc U . R 1.0 . .
H H25B 0.8466 0.7293 0.1697 0.057 Uiso calc U . R 1.0 . .
H H25C 0.7307 0.7105 0.1973 0.057 Uiso calc U . R 1.0 . .
C C26 0.9198(3) 0.5851(3) 0.1055(3) 0.0412(12) Uani d . . . 1.0 . .
H H26A 0.927 0.616 0.0475 0.062 Uiso calc U . R 1.0 . .
H H26B 0.9338 0.5188 0.1091 0.062 Uiso calc U . R 1.0 . .
H H26C 0.9661 0.6129 0.1238 0.062 Uiso calc U . R 1.0 . .
C C27 0.7387(4) 0.4305(3) -0.0355(3) 0.0338(11) Uani d . . . 1.0 . .
C C28 0.8102(4) 0.3533(3) -0.0188(3) 0.0435(13) Uani d . . . 1.0 . .
H H28A 0.7755 0.306 0.0307 0.065 Uiso calc U . R 1.0 . .
H H28B 0.8647 0.3795 -0.0091 0.065 Uiso calc U . R 1.0 . .
H H28C 0.8362 0.325 -0.0673 0.065 Uiso calc U . R 1.0 . .
C C29 0.7919(4) 0.5047(3) -0.1134(3) 0.0511(15) Uani d . . . 1.0 . .
H H29A 0.8204 0.4756 -0.1613 0.077 Uiso calc U . R 1.0 . .
H H29B 0.8445 0.5337 -0.1034 0.077 Uiso calc U . R 1.0 . .
H H29C 0.7447 0.5522 -0.1254 0.077 Uiso calc U . R 1.0 . .
C C30 0.6557(4) 0.3890(3) -0.0505(3) 0.0432(13) Uani d . . . 1.0 . .
H H30A 0.6242 0.3387 -0.0025 0.065 Uiso calc U . R 1.0 . .
H H30B 0.6819 0.3643 -0.1011 0.065 Uiso calc U . R 1.0 . .
H H30C 0.6071 0.4371 -0.0576 0.065 Uiso calc U . R 1.0 . .
C C31 0.3684(3) 0.4500(3) 0.4350(3) 0.0297(10) Uani d . . . 1.0 . .
H H31A 0.3407 0.4155 0.4938 0.036 Uiso calc U . R 1.0 . .
H H31B 0.4243 0.4136 0.4063 0.036 Uiso calc U . R 1.0 . .
C C32 0.2911(3) 0.4559(3) 0.3946(3) 0.0284(10) Uani d . . . 1.0 . .
H H32A 0.2277 0.4721 0.4336 0.034 Uiso calc U . R 1.0 . .
H H32B 0.2829 0.3939 0.3853 0.034 Uiso calc U . R 1.0 . .
C C33 0.3136(3) 0.5272(3) 0.3108(3) 0.0301(10) Uani d . . . 1.0 . .
H H33A 0.2862 0.5046 0.2736 0.036 Uiso calc U . R 1.0 . .
H H33B 0.2817 0.5869 0.3205 0.036 Uiso calc U . R 1.0 . .
C C34 0.8962(3) 0.9672(3) 0.4767(3) 0.0270(10) Uani d . . . 1.0 . .
H H34A 0.9007 1.0153 0.4287 0.032 Uiso calc U . R 1.0 . .
C C35 0.9460(3) 0.8821(3) 0.4632(2) 0.0215(9) Uani d . . . 1.0 . .
C C36 0.9655(3) 0.8144(3) 0.5282(2) 0.0239(9) Uani d . . . 1.0 . .
C C37 1.0195(3) 0.7334(3) 0.5091(2) 0.0228(9) Uani d . . . 1.0 . .
C C38 1.0485(3) 0.7252(3) 0.4267(2) 0.0241(10) Uani d . . . 1.0 . .
H H38A 1.0833 0.6708 0.4136 0.029 Uiso calc U . R 1.0 . .
C C39 1.0306(3) 0.7906(3) 0.3613(3) 0.0264(10) Uani d . . . 1.0 . .
C C40 0.9811(3) 0.8692(3) 0.3804(2) 0.0237(9) Uani d . . . 1.0 . .
H H40A 0.97 0.9162 0.3369 0.028 Uiso calc U . R 1.0 . .
C C41 1.0652(3) 0.7712(3) 0.2728(3) 0.0296(10) Uani d . . . 1.0 . .
C C42 1.0244(4) 0.6770(3) 0.2775(3) 0.0500(15) Uani d . . . 1.0 . .
H H42A 1.0417 0.6662 0.221 0.075 Uiso calc U . R 1.0 . .
H H42B 0.9525 0.6762 0.3034 0.075 Uiso calc U . R 1.0 . .
H H42C 1.0527 0.6279 0.3112 0.075 Uiso calc U . R 1.0 . .
C C43 1.0296(4) 0.8445(4) 0.2116(3) 0.0452(13) Uani d . . . 1.0 . .
H H43A 1.054 0.8298 0.1562 0.068 Uiso calc U . R 1.0 . .
H H43B 1.0546 0.9058 0.2081 0.068 Uiso calc U . R 1.0 . .
H H43C 0.9574 0.8449 0.2313 0.068 Uiso calc U . R 1.0 . .
C C44 1.1771(4) 0.7704(4) 0.2391(3) 0.0446(13) Uani d . . . 1.0 . .
H H44A 1.199 0.7609 0.1819 0.067 Uiso calc U . R 1.0 . .
H H44B 1.2015 0.72 0.2747 0.067 Uiso calc U . R 1.0 . .
H H44C 1.2029 0.83 0.2389 0.067 Uiso calc U . R 1.0 . .
C C45 1.0415(3) 0.6585(3) 0.5780(3) 0.0294(10) Uani d . . . 1.0 . .
C C46 0.9457(4) 0.6159(3) 0.6442(3) 0.0443(13) Uani d . . . 1.0 . .
H H46A 0.905 0.6649 0.6682 0.066 Uiso calc U . R 1.0 . .
H H46B 0.961 0.5697 0.6885 0.066 Uiso calc U . R 1.0 . .
H H46C 0.9096 0.5858 0.6182 0.066 Uiso calc U . R 1.0 . .
C C47 1.1014(4) 0.7001(3) 0.6201(3) 0.0390(12) Uani d . . . 1.0 . .
H H47A 1.066 0.7531 0.6411 0.058 Uiso calc U . R 1.0 . .
H H47B 1.166 0.7209 0.5792 0.058 Uiso calc U . R 1.0 . .
H H47C 1.1101 0.6527 0.6668 0.058 Uiso calc U . R 1.0 . .
C C48 1.1040(4) 0.5793(3) 0.5431(3) 0.0430(13) Uani d . . . 1.0 . .
H H48A 1.0707 0.5527 0.5128 0.065 Uiso calc U . R 1.0 . .
H H48B 1.1123 0.531 0.5894 0.065 Uiso calc U . R 1.0 . .
H H48C 1.1688 0.6038 0.505 0.065 Uiso calc U . R 1.0 . .
C C49 0.6787(3) 0.9972(3) 0.7756(3) 0.0268(10) Uani d . . . 1.0 . .
H H49A 0.622 1.0347 0.7905 0.032 Uiso calc U . R 1.0 . .
C C50 0.7310(3) 0.9711(3) 0.8353(2) 0.0273(10) Uani d . . . 1.0 . .
C C51 0.6939(3) 1.0034(3) 0.9103(3) 0.0316(11) Uani d . . . 1.0 . .
H H51A 0.6362 1.0403 0.9196 0.038 Uiso calc U . R 1.0 . .
C C52 0.7388(4) 0.9828(3) 0.9692(3) 0.0341(12) Uani d . . . 1.0 . .
C C53 0.8242(4) 0.9290(3) 0.9524(3) 0.0324(11) Uani d . . . 1.0 . .
H H53A 0.8555 0.9139 0.9937 0.039 Uiso calc U . R 1.0 . .
C C54 0.8663(3) 0.8961(3) 0.8803(2) 0.0277(10) Uani d . . . 1.0 . .
C C55 0.8176(3) 0.9169(3) 0.8206(2) 0.0264(10) Uani d . . . 1.0 . .
C C56 0.6997(4) 1.0199(3) 1.0500(3) 0.0434(14) Uani d . . . 1.0 . .
C C57 0.5981(10) 0.9895(8) 1.0979(6) 0.078(3) Uani d . P . 0.604(10) A 1
H H57A 0.5916 0.9232 1.1006 0.117 Uiso calc U P R 0.604(10) A 1
H H57B 0.5536 1.0252 1.0705 0.117 Uiso calc U P R 0.604(10) A 1
H H57C 0.581 0.9996 1.1546 0.117 Uiso calc U P R 0.604(10) A 1
C C58 0.7667(9) 0.9828(8) 1.1114(6) 0.078(3) Uani d . P . 0.604(10) A 1
H H58A 0.7627 0.9148 1.1287 0.117 Uiso calc U P R 0.604(10) A 1
H H58B 0.7417 1.0094 1.161 0.117 Uiso calc U P R 0.604(10) A 1
H H58C 0.8356 1.0021 1.081 0.117 Uiso calc U P R 0.604(10) A 1
C C59 0.7189(10) 1.1230(7) 1.0252(6) 0.078(3) Uani d . P . 0.604(10) A 1
H H59A 0.7883 1.1354 0.9911 0.117 Uiso calc U P R 0.604(10) A 1
H H59B 0.704 1.1476 1.0756 0.117 Uiso calc U P R 0.604(10) A 1
H H59C 0.6769 1.1533 0.9928 0.117 Uiso calc U P R 0.604(10) A 1
C C57' 0.6055(13) 1.0925(11) 1.0456(8) 0.070(4) Uani d U P . 0.396(10) A 2
H H57D 0.6255 1.1391 0.9927 0.106 Uiso calc U P R 0.396(10) A 2
H H57E 0.5875 1.1235 1.0924 0.106 Uiso calc U P R 0.396(10) A 2
H H57F 0.5487 1.057 1.0491 0.106 Uiso calc U P R 0.396(10) A 2
C C58' 0.7746(14) 1.0752(12) 1.0631(9) 0.070(4) Uani d . P . 0.396(10) A 2
H H58D 0.832 1.0364 1.0653 0.106 Uiso calc U P R 0.396(10) A 2
H H58E 0.7453 1.0953 1.1159 0.106 Uiso calc U P R 0.396(10) A 2
H H58F 0.7953 1.1298 1.0168 0.106 Uiso calc U P R 0.396(10) A 2
C C59' 0.6519(14) 0.9407(12) 1.1225(8) 0.070(4) Uani d . P . 0.396(10) A 2
H H59D 0.6996 0.8907 1.1259 0.106 Uiso calc U P R 0.396(10) A 2
H H59E 0.595 0.9172 1.1141 0.106 Uiso calc U P R 0.396(10) A 2
H H59F 0.63 0.9628 1.1746 0.106 Uiso calc U P R 0.396(10) A 2
C C60 0.9607(3) 0.8381(3) 0.8661(3) 0.0303(10) Uani d . . . 1.0 . .
C C61 0.9377(4) 0.7394(3) 0.8611(3) 0.0439(13) Uani d . . . 1.0 . .
H H61A 0.9069 0.7442 0.8181 0.066 Uiso calc U . R 1.0 . .
H H61B 0.8926 0.7073 0.9154 0.066 Uiso calc U . R 1.0 . .
H H61C 0.999 0.7044 0.8467 0.066 Uiso calc U . R 1.0 . .
C C62 1.0398(3) 0.8849(3) 0.7840(3) 0.0433(13) Uani d . . . 1.0 . .
H H62A 1.0534 0.9478 0.7869 0.065 Uiso calc U . R 1.0 . .
H H62B 1.0159 0.8884 0.737 0.065 Uiso calc U . R 1.0 . .
H H62C 1.1003 0.8484 0.7759 0.065 Uiso calc U . R 1.0 . .
C C63 1.0049(4) 0.8286(4) 0.9359(3) 0.0436(13) Uani d . . . 1.0 . .
H H63A 1.0227 0.8903 0.9384 0.065 Uiso calc U . R 1.0 . .
H H63B 1.064 0.79 0.9245 0.065 Uiso calc U . R 1.0 . .
H H63C 0.9564 0.7993 0.9895 0.065 Uiso calc U . R 1.0 . .
C C64 0.8041(3) 1.0789(3) 0.5496(3) 0.0301(11) Uani d . . . 1.0 . .
H H64A 0.8333 1.1196 0.4934 0.036 Uiso calc U . R 1.0 . .
H H64B 0.8227 1.1048 0.59 0.036 Uiso calc U . R 1.0 . .
C C65 0.6929(3) 1.0796(3) 0.5730(3) 0.0338(11) Uani d . . . 1.0 . .
H H65A 0.6754 1.0663 0.5265 0.041 Uiso calc U . R 1.0 . .
H H65B 0.6692 1.1428 0.5793 0.041 Uiso calc U . R 1.0 . .
C C66 0.6386(3) 1.0096(3) 0.6537(3) 0.0369(11) Uani d . . . 1.0 . .
H H66A 0.5802 1.0398 0.6868 0.044 Uiso calc U . R 1.0 . .
H H66B 0.6152 0.9566 0.6392 0.044 Uiso calc U . R 1.0 . .
C C67 0.6332(5) 0.7375(4) -0.0149(3) 0.0608(16) Uani d . . . 1.0 . .
H H67A 0.6647 0.678 0.0018 0.073 Uiso calc U . R 1.0 . .
H H67B 0.682 0.7878 -0.0293 0.073 Uiso calc U . R 1.0 . .
Cl Cl3 0.53356(15) 0.75407(12) 0.06965(11) 0.0828(6) Uani d . . . 1.0 . .
Cl Cl4 0.60426(17) 0.73534(14) -0.10369(11) 0.0938(6) Uani d . . . 1.0 . .

loop_
_atom_site_aniso_label
_atom_site_aniso_U_11
_atom_site_aniso_U_22
_atom_site_aniso_U_33
_atom_site_aniso_U_12
_atom_site_aniso_U_13
_atom_site_aniso_U_23
Fe1 0.0252(4) 0.0244(3) 0.0209(3) 0.0018(3) -0.0065(3) -0.0087(2)
Fe2 0.0269(4) 0.0255(3) 0.0224(3) 0.0060(3) -0.0089(3) -0.0100(2)
Cl1 0.0569(9) 0.0298(6) 0.0635(8) 0.0136(6) -0.0331(7) -0.0119(6)
Cl2 0.0402(8) 0.0351(6) 0.0531(8) -0.0017(5) -0.0168(6) -0.0142(5)
O1 0.0262(17) 0.0297(15) 0.0219(15) -0.0028(13) -0.0060(13) -0.0126(12)
O2 0.0304(18) 0.0389(16) 0.0231(15) -0.0017(14) -0.0068(13) -0.0203(13)
O3 0.0318(18) 0.0323(15) 0.0209(15) 0.0104(13) -0.0116(13) -0.0114(12)
O4 0.0341(19) 0.0431(17) 0.0256(16) 0.0143(15) -0.0129(14) -0.0180(14)
N1 0.024(2) 0.0197(16) 0.0245(18) 0.0006(14) -0.0126(15) -0.0090(14)
N2 0.024(2) 0.0294(18) 0.0289(19) 0.0019(16) -0.0112(16) -0.0121(16)
N3 0.023(2) 0.0190(16) 0.032(2) 0.0067(15) -0.0082(16) -0.0105(15)
N4 0.026(2) 0.0277(18) 0.0266(19) 0.0046(16) -0.0100(16) -0.0119(15)
C1 0.022(2) 0.027(2) 0.019(2) -0.0004(18) -0.0034(18) -0.0075(17)
C2 0.026(2) 0.0202(19) 0.023(2) 0.0007(18) -0.0090(18) -0.0070(17)
C3 0.019(2) 0.022(2) 0.028(2) 0.0051(18) -0.0067(18) -0.0047(17)
C4 0.020(2) 0.0211(19) 0.024(2) 0.0011(17) -0.0070(18) -0.0029(17)
C5 0.032(3) 0.0181(19) 0.026(2) 0.0018(18) -0.0140(19) -0.0046(17)
C6 0.024(2) 0.0209(19) 0.022(2) 0.0023(18) -0.0047(18) -0.0032(17)
C7 0.020(2) 0.028(2) 0.022(2) 0.0031(18) -0.0039(18) -0.0069(17)
C8 0.031(3) 0.026(2) 0.023(2) 0.0005(19) -0.0038(19) -0.0122(18)
C9 0.038(3) 0.032(2) 0.024(2) 0.001(2) -0.001(2) -0.0113(19)
C10 0.065(4) 0.029(2) 0.035(3) 0.005(2) 0.008(3) -0.014(2)
C11 0.042(3) 0.062(3) 0.029(3) -0.005(3) -0.011(2) -0.015(2)
C12 0.030(3) 0.020(2) 0.021(2) -0.0065(18) -0.0053(19) -0.0029(17)
C13 0.042(3) 0.029(2) 0.032(2) -0.017(2) -0.010(2) -0.0045(19)
C14 0.028(3) 0.037(2) 0.036(3) -0.005(2) 0.002(2) -0.007(2)
C15 0.048(3) 0.032(2) 0.035(3) -0.012(2) -0.015(2) 0.008(2)
C16 0.024(2) 0.029(2) 0.025(2) 0.0005(19) -0.0154(19) -0.0090(18)
C17 0.021(2) 0.026(2) 0.025(2) 0.0037(18) -0.0067(18) -0.0071(18)
C18 0.032(3) 0.027(2) 0.024(2) 0.0027(19) -0.011(2) -0.0118(18)
C19 0.033(3) 0.021(2) 0.023(2) 0.0032(19) -0.010(2) -0.0019(17)
C20 0.026(3) 0.027(2) 0.019(2) 0.0013(19) -0.0030(18) -0.0050(17)
C21 0.028(2) 0.0191(19) 0.019(2) -0.0004(18) -0.0102(18) -0.0033(16)
C22 0.027(3) 0.0186(19) 0.021(2) 0.0028(18) -0.0091(18) -0.0052(17)
C23 0.027(3) 0.034(2) 0.019(2) 0.0001(19) -0.0065(18) -0.0074(18)
C24 0.035(3) 0.044(3) 0.028(2) -0.007(2) -0.016(2) -0.004(2)
C25 0.042(3) 0.030(2) 0.037(3) -0.008(2) -0.007(2) -0.005(2)
C26 0.026(3) 0.052(3) 0.047(3) -0.004(2) -0.011(2) -0.013(2)
C27 0.040(3) 0.037(2) 0.026(2) 0.007(2) -0.009(2) -0.014(2)
C28 0.039(3) 0.045(3) 0.041(3) 0.010(2) -0.002(2) -0.019(2)
C29 0.083(4) 0.050(3) 0.019(2) -0.008(3) -0.009(3) -0.013(2)
C30 0.047(3) 0.053(3) 0.033(3) 0.012(3) -0.011(2) -0.026(2)
C31 0.033(3) 0.021(2) 0.034(2) -0.0005(19) -0.009(2) -0.0083(18)
C32 0.024(3) 0.028(2) 0.035(2) -0.0006(19) -0.006(2) -0.0159(19)
C33 0.021(3) 0.043(3) 0.030(2) 0.007(2) -0.010(2) -0.015(2)
C34 0.024(2) 0.024(2) 0.032(2) 0.0015(18) -0.010(2) -0.0036(18)
C35 0.025(2) 0.022(2) 0.021(2) 0.0010(18) -0.0108(18) -0.0083(17)
C36 0.022(2) 0.027(2) 0.026(2) 0.0027(18) -0.0081(18) -0.0107(18)
C37 0.025(2) 0.025(2) 0.022(2) 0.0026(18) -0.0097(18) -0.0107(17)
C38 0.026(3) 0.024(2) 0.027(2) 0.0060(18) -0.0107(19) -0.0139(18)
C39 0.024(3) 0.029(2) 0.026(2) 0.0028(19) -0.0073(19) -0.0091(18)
C40 0.026(2) 0.028(2) 0.021(2) -0.0006(18) -0.0117(18) -0.0064(17)
C41 0.031(3) 0.031(2) 0.028(2) 0.003(2) -0.010(2) -0.0097(19)
C42 0.068(4) 0.055(3) 0.033(3) -0.017(3) -0.011(3) -0.025(2)
C43 0.058(4) 0.062(3) 0.022(2) 0.014(3) -0.016(2) -0.021(2)
C44 0.037(3) 0.054(3) 0.040(3) 0.003(3) -0.004(2) -0.018(2)
C45 0.033(3) 0.023(2) 0.030(2) 0.0060(19) -0.010(2) -0.0047(18)
C46 0.041(3) 0.033(3) 0.050(3) 0.005(2) -0.013(3) 0.002(2)
C47 0.050(3) 0.031(2) 0.042(3) 0.016(2) -0.028(3) -0.008(2)
C48 0.053(4) 0.036(3) 0.041(3) 0.017(2) -0.020(3) -0.010(2)
C49 0.024(3) 0.028(2) 0.030(2) 0.0047(19) -0.0089(19) -0.0099(19)
C50 0.031(3) 0.026(2) 0.024(2) -0.0017(19) -0.0043(19) -0.0100(18)
C51 0.034(3) 0.031(2) 0.027(2) 0.000(2) -0.004(2) -0.0121(19)
C52 0.041(3) 0.028(2) 0.026(2) -0.013(2) 0.002(2) -0.0074(19)
C53 0.041(3) 0.035(2) 0.019(2) -0.014(2) -0.008(2) -0.0009(19)
C54 0.026(3) 0.027(2) 0.023(2) -0.0087(19) 0.0007(19) -0.0039(18)
C55 0.034(3) 0.027(2) 0.021(2) -0.001(2) -0.010(2) -0.0079(18)
C56 0.066(4) 0.039(3) 0.020(2) -0.012(3) -0.002(2) -0.013(2)
C57 0.107(7) 0.078(5) 0.044(4) -0.010(4) 0.001(4) -0.041(3)
C58 0.107(7) 0.078(5) 0.044(4) -0.010(4) 0.001(4) -0.041(3)
C59 0.107(7) 0.078(5) 0.044(4) -0.010(4) 0.001(4) -0.041(3)
C57' 0.099(9) 0.084(7) 0.030(5) 0.035(6) -0.012(5) -0.039(5)
C58' 0.099(9) 0.084(7) 0.030(5) 0.035(6) -0.012(5) -0.039(5)
C59' 0.099(9) 0.084(7) 0.030(5) 0.035(6) -0.012(5) -0.039(5)
C60 0.033(3) 0.036(2) 0.022(2) 0.002(2) -0.012(2) -0.0034(19)
C61 0.050(3) 0.034(3) 0.050(3) 0.005(2) -0.022(3) -0.006(2)
C62 0.028(3) 0.050(3) 0.038(3) 0.005(2) -0.003(2) 0.002(2)
C63 0.049(3) 0.059(3) 0.029(3) -0.002(3) -0.022(2) -0.009(2)
C64 0.037(3) 0.024(2) 0.030(2) 0.008(2) -0.011(2) -0.0108(19)
C65 0.038(3) 0.034(2) 0.035(3) 0.013(2) -0.017(2) -0.014(2)
C66 0.024(3) 0.043(3) 0.048(3) 0.007(2) -0.015(2) -0.015(2)
C67 0.068(4) 0.063(4) 0.049(3) -0.009(3) -0.019(3) -0.005(3)
Cl3 0.0970(15) 0.0732(11) 0.0718(11) -0.0100(10) -0.0171(10) -0.0174(9)
Cl4 0.1186(17) 0.1035(14) 0.0618(11) -0.0083(12) -0.0312(11) -0.0188(10)

loop_
_atom_type_symbol
_atom_type_description
_atom_type_scat_dispersion_real
_atom_type_scat_dispersion_imag
_atom_type_scat_source
C C 0.0033 0.0016 'International Tables Vol C Tables 4.2.6.8 and 6.1.1.4'
H H 0.0000 0.0000 'International Tables Vol C Tables 4.2.6.8 and 6.1.1.4'
N N 0.0061 0.0033 'International Tables Vol C Tables 4.2.6.8 and 6.1.1.4'
O O 0.0106 0.0060 'International Tables Vol C Tables 4.2.6.8 and 6.1.1.4'
Cl Cl 0.1484 0.1585 'International Tables Vol C Tables 4.2.6.8 and 6.1.1.4'
Fe Fe 0.3463 0.8444 'International Tables Vol C Tables 4.2.6.8 and 6.1.1.4'

loop_
_geom_angle_atom_site_label_1
_geom_angle_atom_site_label_2
_geom_angle_atom_site_label_3
_geom_angle
O2 Fe1 O1 93.46(12)
O2 Fe1 N1 124.64(13)
O1 Fe1 N1 86.22(12)
O2 Fe1 N2 85.86(13)
O1 Fe1 N2 166.45(12)
N1 Fe1 N2 83.08(13)
O2 Fe1 Cl1 121.51(10)
O1 Fe1 Cl1 98.11(9)
N1 Fe1 Cl1 113.25(10)
N2 Fe1 Cl1 93.75(10)
O4 Fe2 O3 92.66(12)
O4 Fe2 N3 126.78(14)
O3 Fe2 N3 86.29(12)
O4 Fe2 N4 86.98(13)
O3 Fe2 N4 166.95(13)
N3 Fe2 N4 83.51(13)
O4 Fe2 Cl2 120.46(10)
O3 Fe2 Cl2 97.71(9)
N3 Fe2 Cl2 112.35(11)
N4 Fe2 Cl2 93.69(10)
C3 O1 Fe1 127.4(3)
C22 O2 Fe1 137.1(3)
C36 O3 Fe2 126.5(3)
C55 O4 Fe2 137.1(3)
C1 N1 C31 118.2(3)
C1 N1 Fe1 121.7(3)
C31 N1 Fe1 120.1(2)
C16 N2 C33 118.8(4)
C16 N2 Fe1 125.4(3)
C33 N2 Fe1 115.9(3)
C34 N3 C64 116.9(3)
C34 N3 Fe2 122.7(3)
C64 N3 Fe2 120.4(2)
C49 N4 C66 117.6(4)
C49 N4 Fe2 125.1(3)
C66 N4 Fe2 117.2(3)
N1 C1 C2 127.3(4)
N1 C1 H1A 116.3
C2 C1 H1A 116.3
C7 C2 C3 120.5(4)
C7 C2 C1 117.9(3)
C3 C2 C1 121.3(4)
O1 C3 C2 120.5(4)
O1 C3 C4 120.8(4)
C2 C3 C4 118.6(4)
C5 C4 C3 116.9(4)
C5 C4 C12 122.3(4)
C3 C4 C12 120.8(3)
C4 C5 C6 125.7(4)
C4 C5 H5A 117.2
C6 C5 H5A 117.2
C7 C6 C5 116.7(4)
C7 C6 C8 123.5(4)
C5 C6 C8 119.8(4)
C6 C7 C2 121.5(4)
C6 C7 H7A 119.3
C2 C7 H7A 119.3
C11 C8 C9 109.1(4)
C11 C8 C10 109.7(4)
C9 C8 C10 108.3(4)
C11 C8 C6 110.8(4)
C9 C8 C6 111.1(3)
C10 C8 C6 107.8(3)
C8 C9 H9A 109.5
C8 C9 H9B 109.5
H9A C9 H9B 109.5
C8 C9 H9C 109.5
H9A C9 H9C 109.5
H9B C9 H9C 109.5
C8 C10 H10A 109.5
C8 C10 H10B 109.5
H10A C10 H10B 109.5
C8 C10 H10C 109.5
H10A C10 H10C 109.5
H10B C10 H10C 109.5
C8 C11 H11A 109.5
C8 C11 H11B 109.5
H11A C11 H11B 109.5
C8 C11 H11C 109.5
H11A C11 H11C 109.5
H11B C11 H11C 109.5
C15 C12 C14 110.1(4)
C15 C12 C13 107.5(3)
C14 C12 C13 106.7(4)
C15 C12 C4 109.6(4)
C14 C12 C4 111.3(3)
C13 C12 C4 111.6(3)
C12 C13 H13A 109.5
C12 C13 H13B 109.5
H13A C13 H13B 109.5
C12 C13 H13C 109.5
H13A C13 H13C 109.5
H13B C13 H13C 109.5
C12 C14 H14A 109.5
C12 C14 H14B 109.5
H14A C14 H14B 109.5
C12 C14 H14C 109.5
H14A C14 H14C 109.5
H14B C14 H14C 109.5
C12 C15 H15A 109.5
C12 C15 H15B 109.5
H15A C15 H15B 109.5
C12 C15 H15C 109.5
H15A C15 H15C 109.5
H15B C15 H15C 109.5
N2 C16 C17 126.2(4)
N2 C16 H16A 116.9
C17 C16 H16A 116.9
C18 C17 C22 119.5(4)
C18 C17 C16 117.2(4)
C22 C17 C16 123.3(4)
C19 C18 C17 122.4(4)
C19 C18 H18A 118.8
C17 C18 H18A 118.8
C18 C19 C20 117.1(4)
C18 C19 C27 124.5(4)
C20 C19 C27 118.4(4)
C19 C20 C21 124.3(4)
C19 C20 H20A 117.9
C21 C20 H20A 117.9
C20 C21 C22 116.4(4)
C20 C21 C23 122.3(4)
C22 C21 C23 121.3(3)
O2 C22 C17 120.6(4)
O2 C22 C21 119.1(4)
C17 C22 C21 120.3(3)
C26 C23 C21 112.2(3)
C26 C23 C25 108.5(4)
C21 C23 C25 109.7(4)
C26 C23 C24 107.1(4)
C21 C23 C24 110.3(3)
C25 C23 C24 109.1(3)
C23 C24 H24A 109.5
C23 C24 H24B 109.5
H24A C24 H24B 109.5
C23 C24 H24C 109.5
H24A C24 H24C 109.5
H24B C24 H24C 109.5
C23 C25 H25A 109.5
C23 C25 H25B 109.5
H25A C25 H25B 109.5
C23 C25 H25C 109.5
H25A C25 H25C 109.5
H25B C25 H25C 109.5
C23 C26 H26A 109.5
C23 C26 H26B 109.5
H26A C26 H26B 109.5
C23 C26 H26C 109.5
H26A C26 H26C 109.5
H26B C26 H26C 109.5
C30 C27 C28 108.7(4)
C30 C27 C29 108.9(4)
C28 C27 C29 110.0(4)
C30 C27 C19 110.2(4)
C28 C27 C19 108.6(4)
C29 C27 C19 110.3(3)
C27 C28 H28A 109.5
C27 C28 H28B 109.5
H28A C28 H28B 109.5
C27 C28 H28C 109.5
H28A C28 H28C 109.5
H28B C28 H28C 109.5
C27 C29 H29A 109.5
C27 C29 H29B 109.5
H29A C29 H29B 109.5
C27 C29 H29C 109.5
H29A C29 H29C 109.5
H29B C29 H29C 109.5
C27 C30 H30A 109.5
C27 C30 H30B 109.5
H30A C30 H30B 109.5
C27 C30 H30C 109.5
H30A C30 H30C 109.5
H30B C30 H30C 109.5
N1 C31 C32 114.9(3)
N1 C31 H31A 108.5
C32 C31 H31A 108.5
N1 C31 H31B 108.5
C32 C31 H31B 108.5
H31A C31 H31B 107.5
C31 C32 C33 114.4(4)
C31 C32 H32A 108.7
C33 C32 H32A 108.7
C31 C32 H32B 108.7
C33 C32 H32B 108.7
H32A C32 H32B 107.6
N2 C33 C32 110.7(3)
N2 C33 H33A 109.5
C32 C33 H33A 109.5
N2 C33 H33B 109.5
C32 C33 H33B 109.5
H33A C33 H33B 108.1
N3 C34 C35 125.5(4)
N3 C34 H34A 117.2
C35 C34 H34A 117.2
C40 C35 C36 119.9(3)
C40 C35 C34 117.4(4)
C36 C35 C34 122.6(3)
O3 C36 C35 120.1(3)
O3 C36 C37 120.5(4)
C35 C36 C37 119.4(3)
C38 C37 C36 116.8(4)
C38 C37 C45 122.4(3)
C36 C37 C45 120.8(3)
C37 C38 C39 125.2(4)
C37 C38 H38A 117.4
C39 C38 H38A 117.4
C40 C39 C38 117.2(4)
C40 C39 C41 123.3(4)
C38 C39 C41 119.5(3)
C39 C40 C35 121.5(4)
C39 C40 H40A 119.2
C35 C40 H40A 119.2
C44 C41 C42 109.9(4)
C44 C41 C43 108.0(4)
C42 C41 C43 108.2(4)
C44 C41 C39 109.6(4)
C42 C41 C39 109.0(3)
C43 C41 C39 112.3(3)
C41 C42 H42A 109.5
C41 C42 H42B 109.5
H42A C42 H42B 109.5
C41 C42 H42C 109.5
H42A C42 H42C 109.5
H42B C42 H42C 109.5
C41 C43 H43A 109.5
C41 C43 H43B 109.5
H43A C43 H43B 109.5
C41 C43 H43C 109.5
H43A C43 H43C 109.5
H43B C43 H43C 109.5
C41 C44 H44A 109.5
C41 C44 H44B 109.5
H44A C44 H44B 109.5
C41 C44 H44C 109.5
H44A C44 H44C 109.5
H44B C44 H44C 109.5
C46 C45 C37 110.6(4)
C46 C45 C48 107.9(4)
C37 C45 C48 112.1(3)
C46 C45 C47 109.3(4)
C37 C45 C47 110.6(3)
C48 C45 C47 106.3(4)
C45 C46 H46A 109.5
C45 C46 H46B 109.5
H46A C46 H46B 109.5
C45 C46 H46C 109.5
H46A C46 H46C 109.5
H46B C46 H46C 109.5
C45 C47 H47A 109.5
C45 C47 H47B 109.5
H47A C47 H47B 109.5
C45 C47 H47C 109.5
H47A C47 H47C 109.5
H47B C47 H47C 109.5
C45 C48 H48A 109.5
C45 C48 H48B 109.5
H48A C48 H48B 109.5
C45 C48 H48C 109.5
H48A C48 H48C 109.5
H48B C48 H48C 109.5
N4 C49 C50 126.7(4)
N4 C49 H49A 116.7
C50 C49 H49A 116.7
C51 C50 C55 119.6(4)
C51 C50 C49 117.7(4)
C55 C50 C49 122.7(4)
C52 C51 C50 121.5(4)
C52 C51 H51A 119.3
C50 C51 H51A 119.3
C51 C52 C53 117.3(4)
C51 C52 C56 121.5(5)
C53 C52 C56 121.2(5)
C54 C53 C52 124.9(5)
C54 C53 H53A 117.6
C52 C53 H53A 117.6
C53 C54 C55 117.0(4)
C53 C54 C60 121.9(4)
C55 C54 C60 121.1(4)
O4 C55 C54 119.6(4)
O4 C55 C50 120.7(4)
C54 C55 C50 119.7(4)
C57 C56 C59 116.6(8)
C58' C56 C59' 114.8(10)
C57 C56 C52 111.3(5)
C59 C56 C52 107.2(5)
C58' C56 C52 113.9(6)
C59' C56 C52 108.8(6)
C57 C56 C58 107.5(7)
C59 C56 C58 102.6(8)
C52 C56 C58 111.4(5)
C58' C56 C57' 105.9(9)
C59' C56 C57' 103.3(10)
C52 C56 C57' 109.5(6)
C56 C57 H57A 109.5
C56 C57 H57B 109.5
H57A C57 H57B 109.5
C56 C57 H57C 109.5
H57A C57 H57C 109.5
H57B C57 H57C 109.5
C56 C58 H58A 109.5
C56 C58 H58B 109.5
H58A C58 H58B 109.5
C56 C58 H58C 109.5
H58A C58 H58C 109.5
H58B C58 H58C 109.5
C56 C59 H59A 109.5
C56 C59 H59B 109.5
H59A C59 H59B 109.5
C56 C59 H59C 109.5
H59A C59 H59C 109.5
H59B C59 H59C 109.5
C56 C57' H57D 109.5
C56 C57' H57E 109.5
H57D C57' H57E 109.5
C56 C57' H57F 109.5
H57D C57' H57F 109.5
H57E C57' H57F 109.5
C56 C58' H58D 109.5
C56 C58' H58E 109.5
H58D C58' H58E 109.5
C56 C58' H58F 109.5
H58D C58' H58F 109.5
H58E C58' H58F 109.5
C56 C59' H59D 109.5
C56 C59' H59E 109.5
H59D C59' H59E 109.5
C56 C59' H59F 109.5
H59D C59' H59F 109.5
H59E C59' H59F 109.5
C63 C60 C54 112.7(4)
C63 C60 C62 107.0(4)
C54 C60 C62 109.8(3)
C63 C60 C61 108.2(4)
C54 C60 C61 109.5(4)
C62 C60 C61 109.5(4)
C60 C61 H61A 109.5
C60 C61 H61B 109.5
H61A C61 H61B 109.5
C60 C61 H61C 109.5
H61A C61 H61C 109.5
H61B C61 H61C 109.5
C60 C62 H62A 109.5
C60 C62 H62B 109.5
H62A C62 H62B 109.5
C60 C62 H62C 109.5
H62A C62 H62C 109.5
H62B C62 H62C 109.5
C60 C63 H63A 109.5
C60 C63 H63B 109.5
H63A C63 H63B 109.5
C60 C63 H63C 109.5
H63A C63 H63C 109.5
H63B C63 H63C 109.5
N3 C64 C65 112.6(3)
N3 C64 H64A 109.1
C65 C64 H64A 109.1
N3 C64 H64B 109.1
C65 C64 H64B 109.1
H64A C64 H64B 107.8
C64 C65 C66 114.6(4)
C64 C65 H65A 108.6
C66 C65 H65A 108.6
C64 C65 H65B 108.6
C66 C65 H65B 108.6
H65A C65 H65B 107.6
N4 C66 C65 112.3(4)
N4 C66 H66A 109.1
C65 C66 H66A 109.1
N4 C66 H66B 109.1
C65 C66 H66B 109.1
H66A C66 H66B 107.9
Cl3 C67 Cl4 114.5(4)
Cl3 C67 H67A 108.6
Cl4 C67 H67A 108.6
Cl3 C67 H67B 108.6
Cl4 C67 H67B 108.6
H67A C67 H67B 107.6

loop_
_geom_bond_atom_site_label_1
_geom_bond_atom_site_label_2
_geom_bond_distance
Fe1 O2 1.868(3)
Fe1 O1 1.923(3)
Fe1 N1 2.065(3)
Fe1 N2 2.135(3)
Fe1 Cl1 2.2399(13)
Fe2 O4 1.866(3)
Fe2 O3 1.911(3)
Fe2 N3 2.064(3)
Fe2 N4 2.111(3)
Fe2 Cl2 2.2359(13)
O1 C3 1.318(4)
O2 C22 1.330(4)
O3 C36 1.319(5)
O4 C55 1.320(4)
N1 C1 1.298(5)
N1 C31 1.474(5)
N2 C16 1.292(5)
N2 C33 1.460(5)
N3 C34 1.300(5)
N3 C64 1.484(5)
N4 C49 1.285(5)
N4 C66 1.457(6)
C1 C2 1.440(5)
C1 H1A 0.95
C2 C7 1.411(5)
C2 C3 1.416(5)
C3 C4 1.417(6)
C4 C5 1.369(5)
C4 C12 1.541(5)
C5 C6 1.405(5)
C5 H5A 0.95
C6 C7 1.345(6)
C6 C8 1.543(5)
C7 H7A 0.95
C8 C11 1.532(6)
C8 C9 1.532(6)
C8 C10 1.541(6)
C9 H9A 0.98
C9 H9B 0.98
C9 H9C 0.98
C10 H10A 0.98
C10 H10B 0.98
C10 H10C 0.98
C11 H11A 0.98
C11 H11B 0.98
C11 H11C 0.98
C12 C15 1.521(6)
C12 C14 1.534(6)
C12 C13 1.535(6)
C13 H13A 0.98
C13 H13B 0.98
C13 H13C 0.98
C14 H14A 0.98
C14 H14B 0.98
C14 H14C 0.98
C15 H15A 0.98
C15 H15B 0.98
C15 H15C 0.98
C16 C17 1.439(6)
C16 H16A 0.95
C17 C18 1.401(5)
C17 C22 1.405(6)
C18 C19 1.360(6)
C18 H18A 0.95
C19 C20 1.394(6)
C19 C27 1.549(5)
C20 C21 1.406(5)
C20 H20A 0.95
C21 C22 1.411(6)
C21 C23 1.533(6)
C23 C26 1.525(6)
C23 C25 1.547(6)
C23 C24 1.549(6)
C24 H24A 0.98
C24 H24B 0.98
C24 H24C 0.98
C25 H25A 0.98
C25 H25B 0.98
C25 H25C 0.98
C26 H26A 0.98
C26 H26B 0.98
C26 H26C 0.98
C27 C30 1.506(7)
C27 C28 1.527(6)
C27 C29 1.534(6)
C28 H28A 0.98
C28 H28B 0.98
C28 H28C 0.98
C29 H29A 0.98
C29 H29B 0.98
C29 H29C 0.98
C30 H30A 0.98
C30 H30B 0.98
C30 H30C 0.98
C31 C32 1.494(6)
C31 H31A 0.99
C31 H31B 0.99
C32 C33 1.535(6)
C32 H32A 0.99
C32 H32B 0.99
C33 H33A 0.99
C33 H33B 0.99
C34 C35 1.434(5)
C34 H34A 0.95
C35 C40 1.413(5)
C35 C36 1.418(5)
C36 C37 1.426(5)
C37 C38 1.386(5)
C37 C45 1.534(6)
C38 C39 1.396(5)
C38 H38A 0.95
C39 C40 1.370(5)
C39 C41 1.541(6)
C40 H40A 0.95
C41 C44 1.518(6)
C41 C42 1.525(6)
C41 C43 1.527(6)
C42 H42A 0.98
C42 H42B 0.98
C42 H42C 0.98
C43 H43A 0.98
C43 H43B 0.98
C43 H43C 0.98
C44 H44A 0.98
C44 H44B 0.98
C44 H44C 0.98
C45 C46 1.530(6)
C45 C48 1.539(6)
C45 C47 1.541(6)
C46 H46A 0.98
C46 H46B 0.98
C46 H46C 0.98
C47 H47A 0.98
C47 H47B 0.98
C47 H47C 0.98
C48 H48A 0.98
C48 H48B 0.98
C48 H48C 0.98
C49 C50 1.452(6)
C49 H49A 0.95
C50 C51 1.415(5)
C50 C55 1.416(6)
C51 C52 1.358(6)
C51 H51A 0.95
C52 C53 1.401(7)
C52 C56 1.543(6)
C53 C54 1.382(5)
C53 H53A 0.95
C54 C55 1.410(6)
C54 C60 1.536(6)
C56 C57 1.460(12)
C56 C59 1.504(11)
C56 C58' 1.506(19)
C56 C59' 1.509(17)
C56 C58 1.654(13)
C56 C57' 1.681(16)
C57 H57A 0.98
C57 H57B 0.98
C57 H57C 0.98
C58 H58A 0.98
C58 H58B 0.98
C58 H58C 0.98
C59 H59A 0.98
C59 H59B 0.98
C59 H59C 0.98
C57' H57D 0.98
C57' H57E 0.98
C57' H57F 0.98
C58' H58D 0.98
C58' H58E 0.98
C58' H58F 0.98
C59' H59D 0.98
C59' H59E 0.98
C59' H59F 0.98
C60 C63 1.528(6)
C60 C62 1.539(6)
C60 C61 1.548(6)
C61 H61A 0.98
C61 H61B 0.98
C61 H61C 0.98
C62 H62A 0.98
C62 H62B 0.98
C62 H62C 0.98
C63 H63A 0.98
C63 H63B 0.98
C63 H63C 0.98
C64 C65 1.515(6)
C64 H64A 0.99
C64 H64B 0.99
C65 C66 1.533(6)
C65 H65A 0.99
C65 H65B 0.99
C66 H66A 0.99
C66 H66B 0.99
C67 Cl3 1.726(6)
C67 Cl4 1.741(6)
C67 H67A 0.99
C67 H67B 0.99
